data_1535342
loop_
_publ_author_name
'Mikhalenko, S.I.'
'Kuz'ma, Yu.B.'
'Korsukova, M.M.'
'Gurin, V.N.'

_publ_section_title
;
 Ternary borides containing rare earth metals and aluminum with structures
 of Y Cr B4 and Y2 Re B6 types
;
_journal_name_full 'Izvestiya Akademii Nauk SSSR, Neorganicheskie Materialy'
_journal_page_first 1941
_journal_page_last 1944
_journal_volume 16
_journal_year 1980
_chemical_formula_sum 'Al B4 Lu'
_chemical_name_systematic 'Al Lu B4'
_space_group_IT_number 55
_symmetry_space_group_name_Hall '-P 2 2ab'
_symmetry_space_group_name_H-M 'P b a m'
_cell_angle_alpha 90
_cell_angle_beta 90
_cell_angle_gamma 90
_cell_formula_units_Z 4
_cell_length_a 5.906
_cell_length_b 11.44
_cell_length_c 3.48
_cell_volume 235.125
_citation_journal_id_ASTM IVNMAW
_cod_data_source_file Mikhalenko_IVNMAW_1980_1592.cif
_cod_data_source_block Al1B4Lu1
_cod_original_cell_volume 235.1249
_cod_original_formula_sum 'Al1 B4 Lu1'
_cod_database_code 1535342

loop_
_symmetry_equiv_pos_as_xyz
x,y,z
-x,-y,z
x+1/2,-y+1/2,-z
-x+1/2,y+1/2,-z
-x,-y,-z
x,y,-z
-x-1/2,y-1/2,z
x-1/2,-y-1/2,z

loop_
_atom_site_label
_atom_site_type_symbol
_atom_site_fract_x
_atom_site_fract_y
_atom_site_fract_z
_atom_site_occupancy
_atom_site_U_iso_or_equiv
B2 B 0.37 0.465 0.5 1 0.0
Lu1 Lu 0.132 0.149 0 1 0.0
B4 B 0.47 0.195 0.5 1 0.0
B3 B 0.385 0.05 0.5 1 0.0
Al1 Al 0.129 0.413 0 1 0.0
B1 B 0.305 0.3 0.5 1 0.0
